data_9009391
loop_
_publ_author_name
'Olmi, F.'
'Sabelli, C.'

_publ_section_title
;Carminite from three localities of Sardinia (Italy). Crystal structure
 refinements Sample B Locality: Su Zufuru Mine, Sardinia, Italy
;
_journal_name_full 'Neues Jahrbuch fur Mineralogie, Monatshefte'
_journal_page_first 553
_journal_page_last 562
_journal_volume 1995
_journal_year 1995
_chemical_compound_source 'Su Zufuru Mine, Sardinia, Italy'
_chemical_formula_sum 'As2 Fe2 H2 O10 Pb'
_chemical_name_mineral Carminite
_space_group_IT_number 66
_symmetry_space_group_name_Hall '-C 2 2c'
_symmetry_space_group_name_H-M 'C c c m'
_cell_angle_alpha 90
_cell_angle_beta 90
_cell_angle_gamma 90
_cell_formula_units_Z 8
_cell_length_a 16.617
_cell_length_b 7.585
_cell_length_c 12.272
_cell_volume 1546.762
_database_code_amcsd 0014876
_exptl_crystal_density_diffrn 5.417
_cod_original_formula_sum 'Pb Fe2 As2 O10 H2'
_cod_database_code 9009391

loop_
_space_group_symop_operation_xyz
x,y,z
1/2+x,1/2+y,z
x,-y,1/2+z
1/2+x,1/2-y,1/2+z
-x,y,1/2-z
1/2-x,1/2+y,1/2-z
-x,y,1/2+z
1/2-x,1/2+y,1/2+z
x,-y,1/2-z
1/2+x,1/2-y,1/2-z
x,y,-z
1/2+x,1/2+y,-z
-x,-y,z
1/2-x,1/2-y,z
-x,-y,-z
1/2-x,1/2-y,-z

loop_
_atom_site_label
_atom_site_fract_x
_atom_site_fract_y
_atom_site_fract_z
_atom_site_U_iso_or_equiv
_atom_site_type_symbol
_atom_site_attached_hydrogens
Pb1 0.00000 0.00000 0.25000 0.01773 Pb 0
Pb2 0.25000 0.75000 0.00000 0.01203 Pb 0
Fe 0.12300 0.36900 0.13400 0.01241 Fe 0
As1 0.04250 0.73820 0.00000 0.00874 As 0
As2 0.21160 0.00000 0.25000 0.00646 As 0
O1 0.01650 0.24520 0.11350 0.01089 O 0
O2 0.09300 0.53590 0.00000 0.01026 O 0
O3 0.11110 -0.10330 0.00000 0.01938 O 0
O4 0.15070 0.17570 0.24180 0.01279 O 0
O5 0.27170 -0.00490 0.14090 0.01381 O 0
O-H1 0.16790 0.23630 0.00000 0.00608 O 1
O-H2 0.07940 0.50000 0.25000 0.00912 O 1

loop_
_cod_changelog_entry_id
_cod_changelog_entry_author
_cod_changelog_entry_date
_cod_changelog_entry_text
1
;cod-tools version 3.8.0
Id: cif_guess_AMCSD_atom_types 9574 2023-05-10 09:00:05Z saulius
;
2023-05-10T18:51:41+03:00
;Derived atom types and hydrogen counts
from atom names that follow the AMCSD naming convention
(Wat == water, O-H == hydroxyl).
;

loop_
_cod_related_entry_id
_cod_related_entry_database
_cod_related_entry_code
1 AMCSD 0014876
